data_4302741
loop_
_publ_author_name
'Fang Kong'
'Qi-Pu Lin'
'Fei-Yan Yi'
'Jiang-Gao Mao'

_publ_section_title
;
Explorations of New Phases in the GaIII/InIII-CuII-SeIV-O System
;
_journal_name_full 'Inorganic Chemistry'
_journal_page_first 6794
_journal_page_last 6803
_journal_paper_doi 10.1021/ic900756u
_journal_volume 48
_journal_year 2009
_chemical_formula_sum 'Cu Ga2 O10 Se3'
_chemical_formula_weight 599.86
_chemical_name_systematic
; 
 ? 
;
_space_group_IT_number 53
_symmetry_cell_setting orthorhombic
_symmetry_space_group_name_Hall '-P 2ac 2'
_symmetry_space_group_name_H-M 'P m n a'
_atom_sites_solution_primary direct
_atom_sites_solution_secondary difmap
_audit_creation_method SHELXL-97
_cell_angle_alpha 90.00
_cell_angle_beta 90.00
_cell_angle_gamma 90.00
_cell_formula_units_Z 4
_cell_length_a 6.495(2)
_cell_length_b 9.598(3)
_cell_length_c 13.443(5)
_cell_measurement_temperature 173(2)
_cell_measurement_theta_max 27.4758
_cell_measurement_theta_min 2.1218
_cell_volume 838.0(5)
_computing_structure_refinement 'SHELXL-97 (Sheldrick, 1997)'
_computing_structure_solution 'SHELXS-97 (Sheldrick, 1990)'
_diffrn_ambient_temperature 173(2)
_diffrn_measured_fraction_theta_full 0.993
_diffrn_measured_fraction_theta_max 0.993
_diffrn_measurement_device_type Saturn70
_diffrn_measurement_method CCD_Profile_fitting
_diffrn_radiation_monochromator graphite
_diffrn_radiation_source 'fine-focus sealed tube'
_diffrn_radiation_type MoK\a
_diffrn_radiation_wavelength 0.71073
_diffrn_reflns_av_R_equivalents 0.0343
_diffrn_reflns_av_sigmaI/netI 0.0233
_diffrn_reflns_limit_h_max 8
_diffrn_reflns_limit_h_min -8
_diffrn_reflns_limit_k_max 12
_diffrn_reflns_limit_k_min -12
_diffrn_reflns_limit_l_max 14
_diffrn_reflns_limit_l_min -17
_diffrn_reflns_number 6171
_diffrn_reflns_theta_full 27.47
_diffrn_reflns_theta_max 27.47
_diffrn_reflns_theta_min 2.12
_exptl_absorpt_coefficient_mu 21.973
_exptl_absorpt_correction_T_max 1.0000
_exptl_absorpt_correction_T_min 0.5192
_exptl_absorpt_correction_type multi-scan
_exptl_crystal_colour green
_exptl_crystal_density_diffrn 4.755
_exptl_crystal_density_method 'not measured'
_exptl_crystal_description rod
_exptl_crystal_F_000 1092
_exptl_crystal_size_max 0.26
_exptl_crystal_size_mid 0.05
_exptl_crystal_size_min 0.03
_refine_diff_density_max 1.913
_refine_diff_density_min -1.139
_refine_diff_density_rms 0.157
_refine_ls_extinction_method none
_refine_ls_goodness_of_fit_ref 1.046
_refine_ls_matrix_type full
_refine_ls_number_parameters 86
_refine_ls_number_reflns 1042
_refine_ls_number_restraints 0
_refine_ls_restrained_S_all 1.046
_refine_ls_R_factor_all 0.0256
_refine_ls_R_factor_gt 0.0213
_refine_ls_shift/su_max 0.000
_refine_ls_shift/su_mean 0.000
_refine_ls_structure_factor_coef Fsqd
_refine_ls_weighting_details 'calc w=1/[\s^2^(Fo^2^)+(0.0394P)^2^+0.0000P] where P=(Fo^2^+2Fc^2^)/3'
_refine_ls_weighting_scheme calc
_refine_ls_wR_factor_gt 0.0583
_refine_ls_wR_factor_ref 0.0604
_reflns_number_gt 900
_reflns_number_total 1042
_reflns_threshold_expression >2sigma(I)
_cod_data_source_file ic900756u_si_002_2.cif
_cod_data_source_block CuGa2Se3O10
_cod_depositor_comments
;
The following automatic conversions were performed:
'_exptl_absorpt_correction_type' value 'Multi-scan' changed to
'multi-scan' according to
'/home/saulius/struct/CIF-dictionaries/cif_core.dic' dictionary named
'cif_core.dic' version 2.4.1 from 2010-06-29.

Automatic conversion script
Id: cif_fix_enum 1527 2010-12-29 10:47:43Z saulius 
;
_cod_database_code 4302741

loop_
_symmetry_equiv_pos_as_xyz
'x, y, z'
'-x+1/2, -y, z+1/2'
'x, -y, -z'
'-x+1/2, y, -z+1/2'
'-x, -y, -z'
'x-1/2, y, -z-1/2'
'-x, y, z'
'x-1/2, -y, z-1/2'

loop_
_atom_site_label
_atom_site_type_symbol
_atom_site_fract_x
_atom_site_fract_y
_atom_site_fract_z
_atom_site_U_iso_or_equiv
_atom_site_adp_type
_atom_site_occupancy
_atom_site_symmetry_multiplicity
_atom_site_calc_flag
_atom_site_refinement_flags
_atom_site_disorder_assembly
_atom_site_disorder_group
Ga1 Ga 0.2500 0.21097(7) 0.2500 0.02024(17) Uani 1 2 d S . .
Ga2 Ga 0.0000 0.00337(7) 0.38092(5) 0.02323(18) Uani 1 2 d S . .
Cu Cu 0.2500 0.67147(6) 0.2500 0.01353(16) Uani 1 2 d S . .
Se1 Se 0.0000 0.44065(5) 0.12194(4) 0.01587(15) Uani 1 2 d S . .
Se2 Se 0.0000 0.90617(5) 0.11980(4) 0.01576(15) Uani 1 2 d S . .
Se3 Se 0.0000 0.68914(5) 0.46647(4) 0.01286(14) Uani 1 2 d S . .
O1 O 0.0000 0.1538(3) 0.2932(3) 0.0131(7) Uani 1 2 d S . .
O2 O 0.2028(4) 0.3364(3) 0.1429(2) 0.0208(6) Uani 1 1 d . . .
O3 O 0.0000 0.5422(4) 0.2287(3) 0.0239(9) Uani 1 2 d S . .
O4 O 0.0000 0.8270(4) 0.2361(4) 0.0380(13) Uani 1 2 d S . .
O5 O 0.1975(4) 1.0181(3) 0.1323(2) 0.0245(7) Uani 1 1 d . . .
O6 O 0.2077(4) 0.6707(3) 0.3914(2) 0.0182(6) Uani 1 1 d . . .
O7 O 0.0000 0.8666(4) 0.4824(3) 0.0179(8) Uani 1 2 d S . .

loop_
_atom_site_aniso_label
_atom_site_aniso_U_11
_atom_site_aniso_U_22
_atom_site_aniso_U_33
_atom_site_aniso_U_23
_atom_site_aniso_U_13
_atom_site_aniso_U_12
Ga1 0.0076(3) 0.0376(4) 0.0155(3) 0.000 0.0018(2) 0.000
Ga2 0.0180(3) 0.0234(3) 0.0283(4) 0.0140(3) 0.000 0.000
Cu 0.0070(3) 0.0210(3) 0.0127(3) 0.000 0.0004(2) 0.000
Se1 0.0251(3) 0.0129(3) 0.0096(3) 0.00223(19) 0.000 0.000
Se2 0.0129(3) 0.0132(3) 0.0212(3) 0.0065(2) 0.000 0.000
Se3 0.0120(3) 0.0127(2) 0.0139(3) 0.00229(19) 0.000 0.000
O1 0.0128(17) 0.0114(16) 0.0152(19) 0.0033(14) 0.000 0.000
O2 0.0147(14) 0.0295(15) 0.0182(15) 0.0060(12) 0.0022(12) 0.0021(11)
O3 0.038(2) 0.0218(19) 0.0118(19) -0.0034(16) 0.000 0.000
O4 0.039(3) 0.041(3) 0.034(3) 0.028(2) 0.000 0.000
O5 0.0150(14) 0.0175(13) 0.0411(19) -0.0012(12) 0.0096(14) -0.0021(12)
O6 0.0125(13) 0.0266(14) 0.0156(14) -0.0014(11) 0.0000(11) 0.0023(11)
O7 0.024(2) 0.0096(17) 0.020(2) 0.0046(15) 0.000 0.000

loop_
_atom_type_symbol
_atom_type_description
_atom_type_scat_dispersion_real
_atom_type_scat_dispersion_imag
_atom_type_scat_source
O O 0.0106 0.0060 'International Tables Vol C Tables 4.2.6.8 and 6.1.1.4'
Cu Cu 0.3201 1.2651 'International Tables Vol C Tables 4.2.6.8 and 6.1.1.4'
Ga Ga 0.2307 1.6083 'International Tables Vol C Tables 4.2.6.8 and 6.1.1.4'
Se Se -0.0929 2.2259 'International Tables Vol C Tables 4.2.6.8 and 6.1.1.4'

loop_
_geom_angle_atom_site_label_1
_geom_angle_atom_site_label_2
_geom_angle_atom_site_label_3
_geom_angle
_geom_angle_site_symmetry_1
_geom_angle_site_symmetry_3
_geom_angle_publ_flag
O1 Ga1 O1 144.7(2) 6_656 . ?
O1 Ga1 O2 106.87(13) 6_656 4 ?
O1 Ga1 O2 95.36(14) . 4 ?
O1 Ga1 O2 95.36(14) 6_656 . ?
O1 Ga1 O2 106.87(13) . . ?
O2 Ga1 O2 101.46(17) 4 . ?
O1 Ga2 O7 173.14(16) . 1_545 ?
O1 Ga2 O5 83.56(8) . 4_545 ?
O7 Ga2 O5 96.56(9) 1_545 4_545 ?
O1 Ga2 O5 83.56(8) . 6_546 ?
O7 Ga2 O5 96.56(9) 1_545 6_546 ?
O5 Ga2 O5 166.82(17) 4_545 6_546 ?
O1 Ga2 O7 95.06(15) . 5_566 ?
O7 Ga2 O7 78.08(16) 1_545 5_566 ?
O5 Ga2 O7 91.97(9) 4_545 5_566 ?
O5 Ga2 O7 91.97(9) 6_546 5_566 ?
O6 Cu O6 179.55(15) 4 . ?
O6 Cu O3 88.45(13) 4 . ?
O6 Cu O3 91.28(13) . . ?
O6 Cu O3 91.28(13) 4 6_656 ?
O6 Cu O3 88.45(13) . 6_656 ?
O3 Cu O3 106.07(17) . 6_656 ?
O6 Cu O4 88.93(15) 4 6_656 ?
O6 Cu O4 91.37(15) . 6_656 ?
O3 Cu O4 173.96(14) . 6_656 ?
O3 Cu O4 79.43(13) 6_656 6_656 ?
O6 Cu O4 91.37(15) 4 . ?
O6 Cu O4 88.93(15) . . ?
O3 Cu O4 79.43(13) . . ?
O3 Cu O4 173.96(14) 6_656 . ?
O4 Cu O4 95.19(17) 6_656 . ?
O2 Se1 O2 103.44(18) 7 . ?
O2 Se1 O3 101.31(12) 7 . ?
O2 Se1 O3 101.31(12) . . ?
O5 Se2 O5 99.43(18) . 7 ?
O5 Se2 O4 100.91(14) . . ?
O5 Se2 O4 100.91(14) 7 . ?
O6 Se3 O6 105.55(19) 7 . ?
O6 Se3 O7 100.25(11) 7 . ?
O6 Se3 O7 100.25(12) . . ?
Ga1 O1 Ga1 127.6(2) 6_556 . ?
Ga1 O1 Ga2 115.96(10) 6_556 . ?
Ga1 O1 Ga2 115.96(10) . . ?
Se1 O2 Ga1 129.13(16) . . ?
Se1 O3 Cu 116.91(13) . . ?
Se1 O3 Cu 116.91(13) . 6_556 ?
Cu O3 Cu 103.79(16) . 6_556 ?
Se2 O4 Cu 111.77(18) . 6_556 ?
Se2 O4 Cu 111.77(18) . . ?
Cu O4 Cu 94.37(16) 6_556 . ?
Se2 O5 Ga2 134.68(16) . 6_666 ?
Se3 O6 Cu 134.69(16) . . ?
Se3 O7 Ga2 126.8(2) . 1_565 ?
Se3 O7 Ga2 131.3(2) . 5_566 ?
Ga2 O7 Ga2 101.92(16) 1_565 5_566 ?

loop_
_geom_bond_atom_site_label_1
_geom_bond_atom_site_label_2
_geom_bond_distance
_geom_bond_site_symmetry_2
_geom_bond_publ_flag
Ga1 O1 1.8095(17) 6_656 ?
Ga1 O1 1.8095(16) . ?
Ga1 O2 1.902(3) 4 ?
Ga1 O2 1.902(3) . ?
Ga2 O1 1.864(4) . ?
Ga2 O7 1.893(4) 1_545 ?
Ga2 O5 1.978(3) 4_545 ?
Ga2 O5 1.978(3) 6_546 ?
Ga2 O7 2.222(4) 5_566 ?
Cu O6 1.921(3) 4 ?
Cu O6 1.921(3) . ?
Cu O3 2.063(2) . ?
Cu O3 2.063(2) 6_656 ?
Cu O4 2.214(3) 6_656 ?
Cu O4 2.214(3) . ?
Se1 O2 1.678(3) 7 ?
Se1 O2 1.678(3) . ?
Se1 O3 1.735(4) . ?
Se2 O5 1.681(3) . ?
Se2 O5 1.681(3) 7 ?
Se2 O4 1.738(4) . ?
Se3 O6 1.694(3) 7 ?
Se3 O6 1.694(3) . ?
Se3 O7 1.717(4) . ?
O1 Ga1 1.8095(16) 6_556 ?
O3 Cu 2.063(2) 6_556 ?
O4 Cu 2.214(3) 6_556 ?
O5 Ga2 1.978(3) 6_666 ?
O7 Ga2 1.893(4) 1_565 ?
O7 Ga2 2.222(4) 5_566 ?
